data_2243311
loop_
_publ_author_name
'Kiran Kumar, Haruvegowda'
'Yathirajan, Hemmige S.'
'Harish Chinthal, Chayanna'
'Foro, Sabine'
'Glidewell, Christopher'

_publ_section_title
;
 Crystal structures of the recreational drug
 <i>N</i>-(4-methoxyphenyl)piperazine (MeOPP) and three of its salts
;
_journal_coeditor_code ZL2772
_journal_issue 4
_journal_name_full 'Acta Crystallographica Section E'
_journal_page_first 488
_journal_page_last 495
_journal_paper_doi 10.1107/S2056989020002844
_journal_volume 76
_journal_year 2020
_chemical_formula_iupac 'C7 H6 N O2 +, C11 H17 N2 O -, H2 O'
_chemical_formula_moiety 'C7 H6 N O2 +, C11 H17 N2 O -, H2 O'
_chemical_formula_sum 'C18 H25 N3 O4'
_chemical_formula_weight 347.41
_chemical_name_systematic
;
4-(4-Methoxyphenyl)piperazin-1-ium 4-aminobenzoate monohydrate
;
_space_group_crystal_system triclinic
_space_group_IT_number 2
_space_group_name_Hall '-P 1'
_space_group_name_H-M_alt 'P -1'
_atom_sites_solution_hydrogens mixed
_atom_sites_solution_primary dual
_audit_creation_method SHELXL-2014
_cell_angle_alpha 83.280(10)
_cell_angle_beta 84.7400(10)
_cell_angle_gamma 85.380(10)
_cell_formula_units_Z 2
_cell_length_a 6.2590(7)
_cell_length_b 7.4549(9)
_cell_length_c 19.269(2)
_cell_measurement_reflns_used 3815
_cell_measurement_temperature 293(2)
_cell_measurement_theta_max 27.981
_cell_measurement_theta_min 2.846
_cell_volume 886.94(17)
_computing_cell_refinement
;
CrysAlis RED (Oxford Diffraction, 2009)
;
_computing_data_collection
;
CrysAlis CCD (Oxford Diffraction, 2009)
;
_computing_data_reduction
;
CrysAlis RED (Oxford Diffraction, 2009)
;
_computing_molecular_graphics
;
PLATON (Spek, 2020)
;
_computing_publication_material
;
SHELXL-2014 (Sheldrick, 2015b) and PLATON (Spek, 2020)
;
_computing_structure_refinement
;
SHELXL-2014 (Sheldrick, 2015b)
;
_computing_structure_solution
;
SHELXT (Sheldrick, 2015a)
;
_diffrn_ambient_temperature 293(2)
_diffrn_measured_fraction_theta_full 0.996
_diffrn_measured_fraction_theta_max 0.994
_diffrn_measurement_device_type
;
Oxford Diffraction Xcalibur
with Sapphire CCD
;
_diffrn_measurement_method '\w scans'
_diffrn_radiation_monochromator graphite
_diffrn_radiation_type MoK\a
_diffrn_radiation_wavelength 0.71073
_diffrn_reflns_av_R_equivalents 0.0308
_diffrn_reflns_av_unetI/netI 0.0606
_diffrn_reflns_limit_h_max 7
_diffrn_reflns_limit_h_min -7
_diffrn_reflns_limit_k_max 9
_diffrn_reflns_limit_k_min -9
_diffrn_reflns_limit_l_max 23
_diffrn_reflns_limit_l_min -23
_diffrn_reflns_number 5786
_diffrn_reflns_theta_full 25.242
_diffrn_reflns_theta_max 26.044
_diffrn_reflns_theta_min 3.066
_diffrn_source 'Enhance (Mo) X-ray Source'
_diffrn_standards_decay_% 0
_diffrn_standards_interval_count 0
_diffrn_standards_interval_time 0
_diffrn_standards_number 0
_exptl_absorpt_coefficient_mu 0.093
_exptl_absorpt_correction_T_max 0.987
_exptl_absorpt_correction_T_min 0.814
_exptl_absorpt_correction_type multi-scan
_exptl_absorpt_process_details
;
(CrysAlis RED; Oxford Diffraction, 2009)
;
_exptl_crystal_colour orange
_exptl_crystal_density_diffrn 1.301
_exptl_crystal_description needle
_exptl_crystal_F_000 372
_exptl_crystal_size_max 0.400
_exptl_crystal_size_mid 0.200
_exptl_crystal_size_min 0.140
_refine_diff_density_max 0.235
_refine_diff_density_min -0.202
_refine_ls_extinction_method none
_refine_ls_goodness_of_fit_ref 1.069
_refine_ls_hydrogen_treatment mixed
_refine_ls_matrix_type full
_refine_ls_number_parameters 240
_refine_ls_number_reflns 3500
_refine_ls_number_restraints 2
_refine_ls_restrained_S_all 1.069
_refine_ls_R_factor_all 0.1315
_refine_ls_R_factor_gt 0.0688
_refine_ls_shift/su_max 0.000
_refine_ls_shift/su_mean 0.000
_refine_ls_structure_factor_coef Fsqd
_refine_ls_weighting_details 'w=1/[\s^2^(Fo^2^)+(0.0852P)^2^+0.1253P] where P=(Fo^2^+2Fc^2^)/3'
_refine_ls_weighting_scheme calc
_refine_ls_wR_factor_gt 0.1600
_refine_ls_wR_factor_ref 0.1868
_reflns_number_gt 1923
_reflns_number_total 3500
_reflns_threshold_expression 'I > 2\s(I)'
_cod_data_source_file zl2772sup1.cif
_cod_data_source_block IV
_cod_database_code 2243311
_shelx_space_group_comment
;
The symmetry employed for this shelxl refinement is uniquely defined
by the following loop, which should always be used as a source of
symmetry information in preference to the above space-group names.
They are only intended as comments.
;
_shelx_estimated_absorpt_t_min 0.964
_shelx_estimated_absorpt_t_max 0.987
_shelxl_version_number 2.014

loop_
_space_group_symop_operation_xyz
'x, y, z'
'-x, -y, -z'

loop_
_atom_site_type_symbol
_atom_site_label
_atom_site_fract_x
_atom_site_fract_y
_atom_site_fract_z
_atom_site_U_iso_or_equiv
_atom_site_adp_type
_atom_site_calc_flag
_atom_site_occupancy
_atom_site_disorder_assembly
_atom_site_disorder_group
N N1 0.2828(4) 0.7421(3) 0.95242(13) 0.0450(7) Uani d 1 . .
H H11 0.2404(10) 0.622(3) 0.9597(2) 0.054 Uiso calc 1 . .
H H12 0.3170(8) 0.7746(7) 0.9957(10) 0.054 Uiso calc 1 . .
C C2 0.4741(5) 0.7531(5) 0.90102(16) 0.0497(8) Uani d 1 . .
H H2A 0.5897 0.6695 0.9179 0.060 Uiso calc 1 . .
H H2B 0.5230 0.8745 0.8959 0.060 Uiso calc 1 . .
C C3 0.4195(5) 0.7068(4) 0.83065(15) 0.0441(8) Uani d 1 . .
H H3A 0.5434 0.7229 0.7970 0.053 Uiso calc 1 . .
H H3B 0.3885 0.5804 0.8349 0.053 Uiso calc 1 . .
N N4 0.2361(4) 0.8177(3) 0.80430(12) 0.0364(6) Uani d 1 . .
C C5 0.0500(5) 0.8148(4) 0.85669(15) 0.0439(7) Uani d 1 . .
H H5A -0.0018 0.6943 0.8637 0.053 Uiso calc 1 . .
H H5B -0.0648 0.8982 0.8391 0.053 Uiso calc 1 . .
C C6 0.1042(5) 0.8661(4) 0.92564(15) 0.0483(8) Uani d 1 . .
H H6A 0.1461 0.9898 0.9197 0.058 Uiso calc 1 . .
H H6B -0.0212 0.8590 0.9591 0.058 Uiso calc 1 . .
C C21 0.1873(4) 0.7910(4) 0.73590(14) 0.0360(7) Uani d 1 . .
C C22 0.3250(5) 0.6885(4) 0.69232(16) 0.0486(8) Uani d 1 . .
H H22 0.4527 0.6338 0.7084 0.058 Uiso calc 1 . .
C C23 0.2747(5) 0.6671(5) 0.62568(17) 0.0560(9) Uani d 1 . .
H H23 0.3696 0.5990 0.5974 0.067 Uiso calc 1 . .
C C24 0.0876(5) 0.7445(5) 0.60071(16) 0.0492(8) Uani d 1 . .
C C25 -0.0491(5) 0.8463(5) 0.64207(17) 0.0560(9) Uani d 1 . .
H H25 -0.1761 0.9008 0.6254 0.067 Uiso calc 1 . .
C C26 0.0006(5) 0.8689(4) 0.70887(16) 0.0524(9) Uani d 1 . .
H H26 -0.0947 0.9387 0.7364 0.063 Uiso calc 1 . .
O O24 0.0508(4) 0.7097(4) 0.53404(12) 0.0751(8) Uani d 1 . .
C C27 -0.1543(7) 0.7604(7) 0.5111(2) 0.0904(15) Uani d 1 . .
H H27A -0.2619 0.7136 0.5457 0.136 Uiso calc 1 . .
H H27B -0.1664 0.7123 0.4676 0.136 Uiso calc 1 . .
H H27C -0.1748 0.8901 0.5042 0.136 Uiso calc 1 . .
C C31 0.2985(4) 0.7266(4) 1.20437(15) 0.0377(7) Uani d 1 . .
C C32 0.1577(5) 0.6559(4) 1.25859(17) 0.0499(8) Uani d 1 . .
H H32 0.0366 0.6033 1.2480 0.060 Uiso calc 1 . .
C C33 0.1932(5) 0.6617(4) 1.32757(17) 0.0543(9) Uani d 1 . .
H H33 0.0961 0.6128 1.3628 0.065 Uiso calc 1 . .
C C34 0.3719(5) 0.7394(4) 1.34546(16) 0.0501(8) Uani d 1 . .
C C35 0.5129(5) 0.8063(4) 1.29165(17) 0.0497(8) Uani d 1 . .
H H35 0.6352 0.8570 1.3023 0.060 Uiso calc 1 . .
C C36 0.4789(5) 0.8008(4) 1.22268(16) 0.0439(8) Uani d 1 . .
H H36 0.5781 0.8474 1.1877 0.053 Uiso calc 1 . .
C C37 0.2566(5) 0.7256(4) 1.12955(17) 0.0477(8) Uani d 1 . .
O O31 0.3847(4) 0.7999(3) 1.08228(12) 0.0614(7) Uani d 1 . .
O O32 0.0963(4) 0.6528(4) 1.11651(14) 0.0866(9) Uani d 1 . .
N N34 0.4074(6) 0.7461(6) 1.41482(17) 0.0767(11) Uani d 1 . .
H H341 0.312(7) 0.732(6) 1.447(2) 0.092 Uiso d 1 . .
H H342 0.511(7) 0.811(6) 1.421(2) 0.092 Uiso d 1 . .
O O41 0.2239(4) 0.3712(3) 0.96061(13) 0.0592(7) Uani d 1 . .
H H41 0.122(5) 0.361(5) 0.9356(18) 0.089 Uiso d 1 . .
H H42 0.329(5) 0.307(5) 0.943(2) 0.089 Uiso d 1 . .

loop_
_atom_site_aniso_label
_atom_site_aniso_U_11
_atom_site_aniso_U_22
_atom_site_aniso_U_33
_atom_site_aniso_U_12
_atom_site_aniso_U_13
_atom_site_aniso_U_23
N1 0.0545(17) 0.0468(15) 0.0367(14) -0.0123(12) -0.0095(12) -0.0066(11)
C2 0.0439(19) 0.062(2) 0.0445(19) -0.0063(15) -0.0093(15) -0.0065(15)
C3 0.0361(17) 0.0536(19) 0.0422(18) 0.0048(14) -0.0056(13) -0.0072(14)
N4 0.0364(13) 0.0388(13) 0.0345(13) -0.0009(10) -0.0026(10) -0.0074(10)
C5 0.0384(17) 0.0543(19) 0.0390(17) 0.0001(14) -0.0030(13) -0.0072(14)
C6 0.052(2) 0.0528(19) 0.0394(18) -0.0008(15) -0.0025(15) -0.0072(14)
C21 0.0351(16) 0.0327(16) 0.0404(17) -0.0017(12) -0.0040(13) -0.0049(12)
C22 0.0357(17) 0.065(2) 0.0461(19) 0.0099(15) -0.0072(14) -0.0152(16)
C23 0.046(2) 0.076(2) 0.047(2) 0.0101(17) -0.0033(16) -0.0237(17)
C24 0.049(2) 0.066(2) 0.0344(18) -0.0069(16) -0.0061(14) -0.0105(15)
C25 0.054(2) 0.067(2) 0.048(2) 0.0168(17) -0.0173(16) -0.0139(17)
C26 0.055(2) 0.058(2) 0.0441(19) 0.0151(16) -0.0079(15) -0.0156(16)
O24 0.0604(16) 0.123(2) 0.0470(15) 0.0053(15) -0.0153(12) -0.0311(14)
C27 0.075(3) 0.148(4) 0.055(3) 0.002(3) -0.026(2) -0.030(3)
C31 0.0366(16) 0.0332(16) 0.0448(18) 0.0014(13) -0.0080(13) -0.0098(13)
C32 0.0438(18) 0.0477(19) 0.061(2) -0.0079(15) -0.0035(16) -0.0152(16)
C33 0.052(2) 0.057(2) 0.052(2) -0.0068(17) 0.0088(16) -0.0039(16)
C34 0.054(2) 0.054(2) 0.0415(19) 0.0096(16) -0.0099(16) -0.0073(15)
C35 0.0440(19) 0.058(2) 0.050(2) -0.0055(15) -0.0149(16) -0.0075(16)
C36 0.0431(18) 0.0435(18) 0.0461(19) -0.0079(14) -0.0061(14) -0.0031(14)
C37 0.052(2) 0.0399(18) 0.054(2) 0.0030(15) -0.0137(17) -0.0144(15)
O31 0.0741(17) 0.0713(16) 0.0416(14) -0.0104(13) -0.0126(12) -0.0088(11)
O32 0.0760(19) 0.116(2) 0.080(2) -0.0354(17) -0.0310(15) -0.0252(16)
N34 0.075(3) 0.112(3) 0.044(2) 0.009(2) -0.0138(16) -0.0150(19)
O41 0.0597(16) 0.0589(16) 0.0637(16) -0.0143(12) -0.0196(12) -0.0088(12)

loop_
_atom_type_symbol
_atom_type_description
_atom_type_scat_dispersion_real
_atom_type_scat_dispersion_imag
_atom_type_scat_source
C C 0.0033 0.0016 'International Tables Vol C Tables 4.2.6.8 and 6.1.1.4'
H H 0.0000 0.0000 'International Tables Vol C Tables 4.2.6.8 and 6.1.1.4'
N N 0.0061 0.0033 'International Tables Vol C Tables 4.2.6.8 and 6.1.1.4'
O O 0.0106 0.0060 'International Tables Vol C Tables 4.2.6.8 and 6.1.1.4'

loop_
_geom_angle_atom_site_label_1
_geom_angle_atom_site_label_2
_geom_angle_atom_site_label_3
_geom_angle_site_symmetry_1
_geom_angle_site_symmetry_3
_geom_angle
_geom_angle_publ_flag
C6 N1 C2 . . 109.6(2) ?
C6 N1 H11 . . 109.8 ?
C2 N1 H11 . . 109.8 ?
C6 N1 H12 . . 109.8 ?
C2 N1 H12 . . 109.8 ?
H11 N1 H12 . . 108.2 ?
N1 C2 C3 . . 110.3(2) ?
N1 C2 H2A . . 109.6 ?
C3 C2 H2A . . 109.6 ?
N1 C2 H2B . . 109.6 ?
C3 C2 H2B . . 109.6 ?
H2A C2 H2B . . 108.1 ?
N4 C3 C2 . . 112.8(2) ?
N4 C3 H3A . . 109.0 ?
C2 C3 H3A . . 109.0 ?
N4 C3 H3B . . 109.0 ?
C2 C3 H3B . . 109.0 ?
H3A C3 H3B . . 107.8 ?
C21 N4 C3 . . 115.5(2) ?
C21 N4 C5 . . 114.3(2) ?
C3 N4 C5 . . 111.3(2) ?
N4 C5 C6 . . 112.2(2) ?
N4 C5 H5A . . 109.2 ?
C6 C5 H5A . . 109.2 ?
N4 C5 H5B . . 109.2 ?
C6 C5 H5B . . 109.2 ?
H5A C5 H5B . . 107.9 ?
N1 C6 C5 . . 109.8(2) ?
N1 C6 H6A . . 109.7 ?
C5 C6 H6A . . 109.7 ?
N1 C6 H6B . . 109.7 ?
C5 C6 H6B . . 109.7 ?
H6A C6 H6B . . 108.2 ?
C26 C21 C22 . . 116.6(3) ?
C26 C21 N4 . . 121.0(2) ?
C22 C21 N4 . . 122.3(3) ?
C23 C22 C21 . . 121.0(3) ?
C23 C22 H22 . . 119.5 ?
C21 C22 H22 . . 119.5 ?
C24 C23 C22 . . 120.9(3) ?
C24 C23 H23 . . 119.5 ?
C22 C23 H23 . . 119.5 ?
C25 C24 C23 . . 119.2(3) ?
C25 C24 O24 . . 124.8(3) ?
C23 C24 O24 . . 116.0(3) ?
C24 C25 C26 . . 120.2(3) ?
C24 C25 H25 . . 119.9 ?
C26 C25 H25 . . 119.9 ?
C21 C26 C25 . . 122.0(3) ?
C21 C26 H26 . . 119.0 ?
C25 C26 H26 . . 119.0 ?
C24 O24 C27 . . 117.7(3) ?
O24 C27 H27A . . 109.5 ?
O24 C27 H27B . . 109.5 ?
H27A C27 H27B . . 109.5 ?
O24 C27 H27C . . 109.5 ?
H27A C27 H27C . . 109.5 ?
H27B C27 H27C . . 109.5 ?
C32 C31 C36 . . 117.2(3) ?
C32 C31 C37 . . 121.5(3) ?
C36 C31 C37 . . 121.3(3) ?
C33 C32 C31 . . 121.5(3) ?
C33 C32 H32 . . 119.3 ?
C31 C32 H32 . . 119.3 ?
C32 C33 C34 . . 121.0(3) ?
C32 C33 H33 . . 119.5 ?
C34 C33 H33 . . 119.5 ?
C35 C34 N34 . . 121.6(3) ?
C35 C34 C33 . . 117.4(3) ?
N34 C34 C33 . . 121.1(3) ?
C36 C35 C34 . . 122.0(3) ?
C36 C35 H35 . . 119.0 ?
C34 C35 H35 . . 119.0 ?
C35 C36 C31 . . 120.9(3) ?
C35 C36 H36 . . 119.5 ?
C31 C36 H36 . . 119.5 ?
O32 C37 O31 . . 122.9(3) ?
O32 C37 C31 . . 118.2(3) ?
O31 C37 C31 . . 118.9(3) ?
C34 N34 H341 . . 122(3) ?
C34 N34 H342 . . 115(3) ?
H341 N34 H342 . . 117(4) ?
H41 O41 H42 . . 104(4) ?

loop_
_geom_bond_atom_site_label_1
_geom_bond_atom_site_label_2
_geom_bond_site_symmetry_2
_geom_bond_distance
_geom_bond_publ_flag
N1 C6 . 1.483(4) ?
N1 C2 . 1.484(4) ?
N1 H11 . 0.94(2) ?
N1 H12 . 0.94(2) ?
C2 C3 . 1.513(4) ?
C2 H2A . 0.9700 ?
C2 H2B . 0.9700 ?
C3 N4 . 1.454(3) ?
C3 H3A . 0.9700 ?
C3 H3B . 0.9700 ?
N4 C21 . 1.420(3) ?
N4 C5 . 1.470(3) ?
C5 C6 . 1.500(4) ?
C5 H5A . 0.9700 ?
C5 H5B . 0.9700 ?
C6 H6A . 0.9700 ?
C6 H6B . 0.9700 ?
C21 C26 . 1.381(4) ?
C21 C22 . 1.393(4) ?
C22 C23 . 1.380(4) ?
C22 H22 . 0.9300 ?
C23 C24 . 1.366(4) ?
C23 H23 . 0.9300 ?
C24 C25 . 1.362(4) ?
C24 O24 . 1.383(4) ?
C25 C26 . 1.384(4) ?
C25 H25 . 0.9300 ?
C26 H26 . 0.9300 ?
O24 C27 . 1.405(4) ?
C27 H27A . 0.9600 ?
C27 H27B . 0.9600 ?
C27 H27C . 0.9600 ?
C31 C32 . 1.387(4) ?
C31 C36 . 1.387(4) ?
C31 C37 . 1.490(4) ?
C32 C33 . 1.374(4) ?
C32 H32 . 0.9300 ?
C33 C34 . 1.388(5) ?
C33 H33 . 0.9300 ?
C34 C35 . 1.373(4) ?
C34 N34 . 1.382(4) ?
C35 C36 . 1.371(4) ?
C35 H35 . 0.9300 ?
C36 H36 . 0.9300 ?
C37 O32 . 1.237(4) ?
C37 O31 . 1.265(4) ?
N34 H341 . 0.82(4) ?
N34 H342 . 0.87(4) ?
O41 H41 . 0.850(19) ?
O41 H42 . 0.856(19) ?

loop_
_geom_hbond_atom_site_label_D
_geom_hbond_atom_site_label_H
_geom_hbond_atom_site_label_A
_geom_hbond_site_symmetry_A
_geom_hbond_distance_DH
_geom_hbond_distance_HA
_geom_hbond_distance_DA
_geom_hbond_angle_DHA
_geom_hbond_publ_flag
N1 H11 O41 . 0.95(2) 1.88(2) 2.803(3) 165.2(8) no
N1 H12 O31 . 0.943(7) 1.793(18) 2.728(3) 171.2(7) no
O41 H41 O32 2_567 0.85(3) 1.78(3) 2.631(4) 178(4) no
O41 H42 O31 2_667 0.85(3) 1.95(3) 2.772(3) 164(3) no
N34 H341 O24 1_556 0.82(4) 2.23(4) 3.057(4) 177(4) no
C22 H22 Cg2 2_567 0.93 2.93 3.666(3) 137 no
C26 H26 Cg2 2_577 0.93 2.77 3.531(3) 139 no

loop_
_geom_torsion_atom_site_label_1
_geom_torsion_atom_site_label_2
_geom_torsion_atom_site_label_3
_geom_torsion_atom_site_label_4
_geom_torsion_site_symmetry_1
_geom_torsion_site_symmetry_2
_geom_torsion_site_symmetry_3
_geom_torsion_site_symmetry_4
_geom_torsion
_geom_torsion_publ_flag
C6 N1 C2 C3 . . . . -57.7(3) ?
N1 C2 C3 N4 . . . . 54.8(3) ?
C2 C3 N4 C21 . . . . 175.1(2) ?
C2 C3 N4 C5 . . . . -52.3(3) ?
C21 N4 C5 C6 . . . . -173.0(2) ?
C3 N4 C5 C6 . . . . 53.8(3) ?
C2 N1 C6 C5 . . . . 59.3(3) ?
N4 C5 C6 N1 . . . . -57.6(3) ?
C3 N4 C21 C26 . . . . 170.9(3) ?
C5 N4 C21 C26 . . . . 39.7(4) ?
C3 N4 C21 C22 . . . . -10.2(4) ?
C5 N4 C21 C22 . . . . -141.4(3) ?
C26 C21 C22 C23 . . . . -0.1(5) ?
N4 C21 C22 C23 . . . . -179.0(3) ?
C21 C22 C23 C24 . . . . -0.5(5) ?
C22 C23 C24 C25 . . . . 1.0(5) ?
C22 C23 C24 O24 . . . . -178.2(3) ?
C23 C24 C25 C26 . . . . -0.8(5) ?
O24 C24 C25 C26 . . . . 178.3(3) ?
C22 C21 C26 C25 . . . . 0.3(5) ?
N4 C21 C26 C25 . . . . 179.3(3) ?
C24 C25 C26 C21 . . . . 0.1(5) ?
C25 C24 O24 C27 . . . . -9.6(5) ?
C23 C24 O24 C27 . . . . 169.5(4) ?
C36 C31 C32 C33 . . . . 1.1(4) ?
C37 C31 C32 C33 . . . . -178.0(3) ?
C31 C32 C33 C34 . . . . 0.2(5) ?
C32 C33 C34 C35 . . . . -1.3(5) ?
C32 C33 C34 N34 . . . . 179.7(3) ?
N34 C34 C35 C36 . . . . -179.8(3) ?
C33 C34 C35 C36 . . . . 1.2(5) ?
C34 C35 C36 C31 . . . . 0.0(5) ?
C32 C31 C36 C35 . . . . -1.2(4) ?
C37 C31 C36 C35 . . . . 177.9(3) ?
C32 C31 C37 O32 . . . . -2.9(4) ?
C36 C31 C37 O32 . . . . 178.0(3) ?
C32 C31 C37 O31 . . . . 176.5(3) ?
C36 C31 C37 O31 . . . . -2.6(4) ?

_cod_database_fobs_code 2243311
